data_4126989
loop_
_publ_author_name
'B\"ohnke, Julian'
'Braunschweig, Holger'
'Jim\'enez-Halla, J Oscar C'
'Krummenacher, Ivo'
'Stennett, Tom E.'

_publ_section_title
;
 Half-Sandwich Complexes of an Extremely Electron-Donating, Redox-Active
 \h6-Diborabenzene Ligand.
;
_journal_name_full 'Journal of the American Chemical Society'
_journal_paper_doi 10.1021/jacs.7b12394
_journal_year 2017
_chemical_formula_moiety 'C53 H72 B2 Mo N2 O3'
_chemical_formula_sum 'C53 H72 B2 Mo N2 O3'
_chemical_formula_weight 902.68
_space_group_crystal_system orthorhombic
_space_group_IT_number 61
_space_group_name_Hall '-P 2ac 2ab'
_space_group_name_H-M_alt 'P b c a'
_symmetry_space_group_name_Hall '-P 2ac 2ab'
_symmetry_space_group_name_H-M 'P b c a'
_atom_sites_solution_hydrogens geom
_atom_sites_solution_primary iterative
_atom_sites_solution_secondary difmap
_audit_creation_method SHELXL-2014/7
_cell_angle_alpha 90
_cell_angle_beta 90
_cell_angle_gamma 90
_cell_formula_units_Z 8
_cell_length_a 16.431(9)
_cell_length_b 22.145(12)
_cell_length_c 27.090(15)
_cell_measurement_reflns_used 9906
_cell_measurement_temperature 100(2)
_cell_measurement_theta_max 26.52
_cell_measurement_theta_min 2.34
_cell_volume 9857(9)
_computing_cell_refinement 'Saint+ ver. V8.37A (Bruker AXS)'
_computing_data_collection 'APEX2 ver. 2014.9 (Bruker AXS)'
_computing_data_reduction 'Saint+ ver. V8.37A (Bruker AXS)'
_computing_molecular_graphics 'ShelXLe (Huebschle et all, 2011)'
_computing_publication_material 'SHELXL-2014/7 (Sheldrick, 2014)'
_computing_structure_refinement 'SHELXL-2014/7 (Sheldrick, 2014)'
_computing_structure_solution 'SHELXT (Sheldrick, 2014)'
_diffrn_ambient_temperature 100(2)
_diffrn_detector 'CCD area detector (Apex2)'
_diffrn_detector_area_resol_mean 8.333
_diffrn_measured_fraction_theta_full 0.999
_diffrn_measured_fraction_theta_max 1.000
_diffrn_measurement_device_type 'Bruker X8-APEX II'
_diffrn_measurement_method '\f and \w scans'
_diffrn_radiation_monochromator 'multi-layer mirror'
_diffrn_radiation_type MoK\a
_diffrn_radiation_wavelength 0.71073
_diffrn_reflns_av_R_equivalents 0.0817
_diffrn_reflns_av_unetI/netI 0.0484
_diffrn_reflns_Laue_measured_fraction_full 0.999
_diffrn_reflns_Laue_measured_fraction_max 1.000
_diffrn_reflns_limit_h_max 17
_diffrn_reflns_limit_h_min -20
_diffrn_reflns_limit_k_max 27
_diffrn_reflns_limit_k_min -27
_diffrn_reflns_limit_l_max 33
_diffrn_reflns_limit_l_min -33
_diffrn_reflns_number 65485
_diffrn_reflns_point_group_measured_fraction_full 0.999
_diffrn_reflns_point_group_measured_fraction_max 1.000
_diffrn_reflns_theta_full 26.000
_diffrn_reflns_theta_max 26.372
_diffrn_reflns_theta_min 1.717
_diffrn_source 'rotating-anode (Nonius FR-591)'
_exptl_absorpt_coefficient_mu 0.309
_exptl_absorpt_correction_T_max 0.7454
_exptl_absorpt_correction_T_min 0.6873
_exptl_absorpt_correction_type multi-scan
_exptl_absorpt_process_details 'SadAbs 2014/5 (Bruker AXS)'
_exptl_crystal_colour yellow
_exptl_crystal_density_diffrn 1.217
_exptl_crystal_description plate
_exptl_crystal_F_000 3840
_exptl_crystal_size_max 0.186
_exptl_crystal_size_mid 0.151
_exptl_crystal_size_min 0.041
_refine_diff_density_max 0.418
_refine_diff_density_min -0.393
_refine_diff_density_rms 0.066
_refine_ls_extinction_method none
_refine_ls_goodness_of_fit_ref 1.019
_refine_ls_hydrogen_treatment constr
_refine_ls_matrix_type full
_refine_ls_number_parameters 621
_refine_ls_number_reflns 10080
_refine_ls_number_restraints 270
_refine_ls_restrained_S_all 1.006
_refine_ls_R_factor_all 0.0640
_refine_ls_R_factor_gt 0.0361
_refine_ls_shift/su_max 0.003
_refine_ls_shift/su_mean 0.000
_refine_ls_structure_factor_coef Fsqd
_refine_ls_weighting_details 'w=1/[\s^2^(Fo^2^)+(0.0255P)^2^+8.2610P] where P=(Fo^2^+2Fc^2^)/3'
_refine_ls_weighting_scheme calc
_refine_ls_wR_factor_gt 0.0698
_refine_ls_wR_factor_ref 0.0796
_reflns_Friedel_coverage 0.000
_reflns_number_gt 7350
_reflns_number_total 10080
_reflns_threshold_expression 'I > 2\s(I)'
_cod_data_source_file ja7b12394_si_003.cif
_cod_data_source_block test_a
_cod_database_code 4126989
_shelx_shelxl_version_number 2014/7
_shelx_space_group_comment
;
The symmetry employed for this shelxl refinement is uniquely defined
by the following loop, which should always be used as a source of
symmetry information in preference to the above space-group names.
They are only intended as comments.
;
_shelx_estimated_absorpt_t_min 0.945
_shelx_estimated_absorpt_t_max 0.987

loop_
_space_group_symop_operation_xyz
'x, y, z'
'-x+1/2, -y, z+1/2'
'-x, y+1/2, -z+1/2'
'x+1/2, -y+1/2, -z'
'-x, -y, -z'
'x-1/2, y, -z-1/2'
'x, -y-1/2, z-1/2'
'-x-1/2, y-1/2, z'

loop_
_atom_site_label
_atom_site_type_symbol
_atom_site_fract_x
_atom_site_fract_y
_atom_site_fract_z
_atom_site_U_iso_or_equiv
_atom_site_adp_type
_atom_site_occupancy
_atom_site_site_symmetry_order
_atom_site_calc_flag
_atom_site_refinement_flags_posn
_atom_site_refinement_flags_adp
_atom_site_refinement_flags_occupancy
_atom_site_disorder_assembly
_atom_site_disorder_group
Mo1 Mo 0.30750(2) 0.61586(2) 0.40560(2) 0.01035(5) Uani 1 1 d . . . . .
N1 N 0.46737(11) 0.78433(8) 0.38481(7) 0.0131(4) Uani 1 1 d . . . . .
O1 O 0.19488(12) 0.71995(9) 0.36964(7) 0.0385(5) Uani 1 1 d . . . . .
B1 B 0.43190(15) 0.67649(12) 0.41446(9) 0.0125(5) Uani 1 1 d . . . . .
C1 C 0.43835(13) 0.74754(11) 0.41905(8) 0.0131(5) Uani 1 1 d . . . . .
O2 O 0.18818(12) 0.60836(10) 0.49436(7) 0.0405(5) Uani 1 1 d . . . . .
N2 N 0.41564(11) 0.43703(8) 0.36004(6) 0.0110(4) Uani 1 1 d . . . . .
B2 B 0.41289(14) 0.53923(11) 0.40545(9) 0.0114(5) Uani 1 1 d . . . . .
C2 C 0.41643(15) 0.78457(11) 0.46485(8) 0.0173(5) Uani 1 1 d . . . . .
O3 O 0.20148(11) 0.52302(8) 0.34811(6) 0.0271(4) Uani 1 1 d . . . . .
C3 C 0.33207(16) 0.76984(12) 0.48579(9) 0.0248(6) Uani 1 1 d . . . . .
H3A H 0.2913 0.7731 0.4595 0.037 Uiso 1 1 calc R U . . .
H3B H 0.3189 0.7984 0.5123 0.037 Uiso 1 1 calc R U . . .
H3C H 0.3321 0.7286 0.4990 0.037 Uiso 1 1 calc R U . . .
C4 C 0.48198(17) 0.77449(12) 0.50488(8) 0.0244(6) Uani 1 1 d . . . . .
H4A H 0.4830 0.7318 0.5143 0.037 Uiso 1 1 calc R U . . .
H4B H 0.4692 0.7991 0.5339 0.037 Uiso 1 1 calc R U . . .
H4C H 0.5354 0.7862 0.4919 0.037 Uiso 1 1 calc R U . . .
C5 C 0.41754(16) 0.84990(11) 0.44555(8) 0.0208(5) Uani 1 1 d . . . . .
H5A H 0.3615 0.8634 0.4379 0.025 Uiso 1 1 calc R U . . .
H5B H 0.4407 0.8772 0.4708 0.025 Uiso 1 1 calc R U . . .
C6 C 0.46978(15) 0.85118(10) 0.39904(8) 0.0184(5) Uani 1 1 d . . . . .
C7 C 0.43356(17) 0.89152(11) 0.35921(9) 0.0251(6) Uani 1 1 d . . . . .
H7A H 0.4665 0.8886 0.3292 0.038 Uiso 1 1 calc R U . . .
H7B H 0.4330 0.9335 0.3708 0.038 Uiso 1 1 calc R U . . .
H7C H 0.3778 0.8785 0.3521 0.038 Uiso 1 1 calc R U . . .
C9 C 0.50567(14) 0.76426(10) 0.33888(8) 0.0129(5) Uani 1 1 d . . . . .
C8 C 0.55739(16) 0.87139(11) 0.40828(10) 0.0276(6) Uani 1 1 d . . . . .
H8A H 0.5899 0.8647 0.3784 0.041 Uiso 1 1 calc R U . . .
H8B H 0.5804 0.8480 0.4356 0.041 Uiso 1 1 calc R U . . .
H8C H 0.5581 0.9144 0.4167 0.041 Uiso 1 1 calc R U . . .
C10 C 0.58615(14) 0.74241(11) 0.34136(8) 0.0161(5) Uani 1 1 d . . . . .
C11 C 0.63590(14) 0.73710(11) 0.38857(9) 0.0200(5) Uani 1 1 d . . . . .
H11 H 0.6040 0.7556 0.4161 0.024 Uiso 1 1 calc R U . . .
C12 C 0.65139(15) 0.67052(12) 0.40116(10) 0.0248(6) Uani 1 1 d . . . . .
H12A H 0.5992 0.6498 0.4057 0.037 Uiso 1 1 calc R U . . .
H12B H 0.6833 0.6679 0.4316 0.037 Uiso 1 1 calc R U . . .
H12C H 0.6815 0.6514 0.3741 0.037 Uiso 1 1 calc R U . . .
C14 C 0.62132(15) 0.72157(11) 0.29774(9) 0.0207(5) Uani 1 1 d . . . . .
H14 H 0.6754 0.7065 0.2986 0.025 Uiso 1 1 calc R U . . .
C13 C 0.71729(15) 0.77078(13) 0.38427(10) 0.0308(7) Uani 1 1 d . . . . .
H13A H 0.7514 0.7510 0.3593 0.046 Uiso 1 1 calc R U . . .
H13B H 0.7453 0.7701 0.4162 0.046 Uiso 1 1 calc R U . . .
H13C H 0.7072 0.8127 0.3745 0.046 Uiso 1 1 calc R U . . .
C15 C 0.58026(15) 0.72213(11) 0.25352(9) 0.0216(6) Uani 1 1 d . . . . .
H15 H 0.6058 0.7079 0.2243 0.026 Uiso 1 1 calc R U . . .
C16 C 0.50156(15) 0.74361(10) 0.25217(9) 0.0180(5) Uani 1 1 d . . . . .
H16 H 0.4735 0.7443 0.2215 0.022 Uiso 1 1 calc R U . . .
C18 C 0.37187(14) 0.78030(11) 0.28914(8) 0.0162(5) Uani 1 1 d . . . . .
H18 H 0.3507 0.7934 0.3221 0.019 Uiso 1 1 calc R U . . .
C17 C 0.46172(14) 0.76433(10) 0.29445(8) 0.0141(5) Uani 1 1 d . . . . .
C19 C 0.35979(16) 0.83225(12) 0.25208(9) 0.0249(6) Uani 1 1 d . . . . .
H19A H 0.3767 0.8190 0.2191 0.037 Uiso 1 1 calc R U . . .
H19B H 0.3927 0.8670 0.2622 0.037 Uiso 1 1 calc R U . . .
H19C H 0.3022 0.8438 0.2513 0.037 Uiso 1 1 calc R U . . .
C20 C 0.32175(15) 0.72593(12) 0.27150(9) 0.0220(6) Uani 1 1 d . . . . .
H20A H 0.2644 0.7376 0.2687 0.033 Uiso 1 1 calc R U . . .
H20B H 0.3271 0.6929 0.2953 0.033 Uiso 1 1 calc R U . . .
H20C H 0.3418 0.7126 0.2392 0.033 Uiso 1 1 calc R U . . .
C21 C 0.39442(13) 0.46943(10) 0.39896(8) 0.0113(5) Uani 1 1 d . . . . .
C22 C 0.35304(13) 0.42826(10) 0.43650(8) 0.0122(5) Uani 1 1 d . . . . .
C23 C 0.41580(14) 0.41460(11) 0.47737(8) 0.0162(5) Uani 1 1 d . . . . .
H23A H 0.4633 0.3946 0.4629 0.024 Uiso 1 1 calc R U . . .
H23B H 0.3912 0.3881 0.5022 0.024 Uiso 1 1 calc R U . . .
H23C H 0.4328 0.4524 0.4931 0.024 Uiso 1 1 calc R U . . .
C24 C 0.27566(14) 0.45360(11) 0.46006(8) 0.0165(5) Uani 1 1 d . . . . .
H24A H 0.2359 0.4630 0.4342 0.025 Uiso 1 1 calc R U . . .
H24B H 0.2889 0.4904 0.4784 0.025 Uiso 1 1 calc R U . . .
H24C H 0.2526 0.4236 0.4827 0.025 Uiso 1 1 calc R U . . .
C25 C 0.33378(14) 0.37119(10) 0.40649(8) 0.0160(5) Uani 1 1 d . . . . .
H25A H 0.3419 0.3347 0.4270 0.019 Uiso 1 1 calc R U . . .
H25B H 0.2766 0.3720 0.3951 0.019 Uiso 1 1 calc R U . . .
C26 C 0.39168(14) 0.37045(10) 0.36239(8) 0.0147(5) Uani 1 1 d . . . . .
C27 C 0.46665(15) 0.33087(11) 0.37004(9) 0.0191(5) Uani 1 1 d . . . . .
H27A H 0.5041 0.3362 0.3422 0.029 Uiso 1 1 calc R U . . .
H27B H 0.4500 0.2884 0.3721 0.029 Uiso 1 1 calc R U . . .
H27C H 0.4940 0.3426 0.4007 0.029 Uiso 1 1 calc R U . . .
C28 C 0.34861(16) 0.34963(11) 0.31568(8) 0.0216(6) Uani 1 1 d . . . . .
H28A H 0.3006 0.3749 0.3099 0.032 Uiso 1 1 calc R U . . .
H28B H 0.3317 0.3075 0.3195 0.032 Uiso 1 1 calc R U . . .
H28C H 0.3858 0.3531 0.2875 0.032 Uiso 1 1 calc R U . . .
C29 C 0.47160(14) 0.45802(10) 0.32169(8) 0.0121(5) Uani 1 1 d . . . . .
C30 C 0.44226(14) 0.47489(10) 0.27461(8) 0.0137(5) Uani 1 1 d . . . . .
C31 C 0.35286(14) 0.47732(11) 0.25973(8) 0.0159(5) Uani 1 1 d . . . . .
H31 H 0.3194 0.4620 0.2879 0.019 Uiso 1 1 calc R U . . .
C32 C 0.33726(15) 0.43658(12) 0.21462(8) 0.0218(6) Uani 1 1 d . . . . .
H32A H 0.3591 0.4560 0.1849 0.033 Uiso 1 1 calc R U . . .
H32B H 0.2786 0.4303 0.2107 0.033 Uiso 1 1 calc R U . . .
H32C H 0.3642 0.3976 0.2195 0.033 Uiso 1 1 calc R U . . .
C33 C 0.32495(14) 0.54183(11) 0.24741(9) 0.0197(5) Uani 1 1 d . . . . .
H33A H 0.3581 0.5579 0.2204 0.030 Uiso 1 1 calc R U . . .
H33B H 0.3313 0.5675 0.2766 0.030 Uiso 1 1 calc R U . . .
H33C H 0.2676 0.5412 0.2374 0.030 Uiso 1 1 calc R U . . .
C34 C 0.49881(15) 0.49461(11) 0.23999(8) 0.0165(5) Uani 1 1 d . . . . .
H34 H 0.4805 0.5055 0.2079 0.020 Uiso 1 1 calc R U . . .
C35 C 0.58054(14) 0.49878(11) 0.25077(8) 0.0179(5) Uani 1 1 d . . . . .
H35 H 0.6181 0.5118 0.2263 0.022 Uiso 1 1 calc R U . . .
C36 C 0.60709(14) 0.48378(11) 0.29760(8) 0.0166(5) Uani 1 1 d . . . . .
H36 H 0.6633 0.4878 0.3053 0.020 Uiso 1 1 calc R U . . .
C37 C 0.55434(14) 0.46307(10) 0.33375(8) 0.0127(5) Uani 1 1 d . . . . .
C38 C 0.59051(14) 0.45158(10) 0.38502(8) 0.0143(5) Uani 1 1 d . . . . .
H38 H 0.5455 0.4384 0.4074 0.017 Uiso 1 1 calc R U . . .
C39 C 0.65567(15) 0.40226(12) 0.38481(9) 0.0219(6) Uani 1 1 d . . . . .
H39A H 0.6333 0.3654 0.3701 0.033 Uiso 1 1 calc R U . . .
H39B H 0.6729 0.3939 0.4188 0.033 Uiso 1 1 calc R U . . .
H39C H 0.7026 0.4159 0.3655 0.033 Uiso 1 1 calc R U . . .
C40 C 0.62666(14) 0.51027(11) 0.40567(9) 0.0199(5) Uani 1 1 d . . . . .
H40A H 0.6699 0.5246 0.3837 0.030 Uiso 1 1 calc R U . . .
H40B H 0.6493 0.5027 0.4386 0.030 Uiso 1 1 calc R U . . .
H40C H 0.5839 0.5410 0.4079 0.030 Uiso 1 1 calc R U . . .
C41 C 0.43463(13) 0.64327(10) 0.36495(8) 0.0122(5) Uani 1 1 d . . . . .
H41 H 0.4316 0.6678 0.3340 0.015 Uiso 1 1 calc R U . . .
C42 C 0.42635(13) 0.58068(10) 0.36109(8) 0.0119(5) Uani 1 1 d . . . . .
H42 H 0.4178 0.5632 0.3274 0.014 Uiso 1 1 calc R U . . .
C43 C 0.41953(13) 0.63538(10) 0.45910(8) 0.0125(5) Uani 1 1 d . . . . .
H43 H 0.4082 0.6546 0.4918 0.015 Uiso 1 1 calc R U . . .
C44 C 0.41044(13) 0.57163(10) 0.45492(8) 0.0120(5) Uani 1 1 d . . . . .
H44 H 0.3939 0.5482 0.4849 0.014 Uiso 1 1 calc R U . . .
C45 C 0.23905(16) 0.68159(12) 0.38180(9) 0.0213(5) Uani 1 1 d . . . . .
C46 C 0.23183(14) 0.61157(12) 0.46058(9) 0.0210(5) Uani 1 1 d . . . . .
C47 C 0.23993(14) 0.55901(11) 0.36904(8) 0.0176(5) Uani 1 1 d . . . . .
C48 C 0.0190(9) 0.6080(6) 0.3842(5) 0.0376(5) Uani 0.280(4) 1 d . U P A 1
H48 H 0.0659 0.6268 0.3706 0.045 Uiso 0.280(4) 1 calc R U P A 1
C49 C -0.0573(8) 0.6203(6) 0.3692(5) 0.0377(5) Uani 0.280(4) 1 d . U P A 1
H49 H -0.0637 0.6478 0.3426 0.045 Uiso 0.280(4) 1 calc R U P A 1
C50 C -0.1254(8) 0.5964(6) 0.3891(5) 0.0374(5) Uani 0.280(4) 1 d . U P A 1
H50 H -0.1772 0.6092 0.3775 0.045 Uiso 0.280(4) 1 calc R U P A 1
C51 C -0.1212(9) 0.5552(7) 0.4247(5) 0.0374(5) Uani 0.280(4) 1 d . U P A 1
H51 H -0.1691 0.5371 0.4375 0.045 Uiso 0.280(4) 1 calc R U P A 1
C52 C -0.0429(11) 0.5390(6) 0.4431(4) 0.0374(5) Uani 0.280(4) 1 d . U P A 1
H52 H -0.0358 0.5111 0.4693 0.045 Uiso 0.280(4) 1 calc R U P A 1
C53 C 0.0224(8) 0.5672(7) 0.4197(5) 0.0375(5) Uani 0.280(4) 1 d . U P A 1
H53 H 0.0752 0.5557 0.4305 0.045 Uiso 0.280(4) 1 calc R U P A 1
C148 C -0.0268(3) 0.6294(2) 0.37083(19) 0.0379(5) Uani 0.720(4) 1 d . U P A 2
H148 H -0.0066 0.6579 0.3477 0.045 Uiso 0.720(4) 1 calc R U P A 2
C149 C -0.1106(3) 0.6217(2) 0.37818(17) 0.0374(5) Uani 0.720(4) 1 d . U P A 2
H149 H -0.1484 0.6455 0.3601 0.045 Uiso 0.720(4) 1 calc R U P A 2
C150 C -0.1382(3) 0.5795(3) 0.4117(2) 0.0371(5) Uani 0.720(4) 1 d . U P A 2
H150 H -0.1952 0.5746 0.4162 0.045 Uiso 0.720(4) 1 calc R U P A 2
C151 C -0.0855(4) 0.5443(2) 0.43878(18) 0.0373(5) Uani 0.720(4) 1 d . U P A 2
H151 H -0.1058 0.5150 0.4613 0.045 Uiso 0.720(4) 1 calc R U P A 2
C152 C -0.0010(4) 0.5524(2) 0.43258(19) 0.0377(5) Uani 0.720(4) 1 d . U P A 2
H152 H 0.0366 0.5296 0.4516 0.045 Uiso 0.720(4) 1 calc R U P A 2
C153 C 0.0260(3) 0.5937(3) 0.39885(19) 0.0377(5) Uani 0.720(4) 1 d . U P A 2
H153 H 0.0829 0.5983 0.3943 0.045 Uiso 0.720(4) 1 calc R U P A 2

loop_
_atom_site_aniso_label
_atom_site_aniso_U_11
_atom_site_aniso_U_22
_atom_site_aniso_U_33
_atom_site_aniso_U_23
_atom_site_aniso_U_13
_atom_site_aniso_U_12
Mo1 0.00937(9) 0.01173(9) 0.00995(9) 0.00051(8) -0.00001(8) 0.00071(8)
N1 0.0154(10) 0.0115(10) 0.0125(9) -0.0002(8) -0.0007(8) 0.0003(8)
O1 0.0369(12) 0.0341(12) 0.0445(12) 0.0156(9) 0.0046(10) 0.0196(11)
B1 0.0102(12) 0.0136(13) 0.0138(13) 0.0005(10) -0.0011(10) -0.0002(10)
C1 0.0101(11) 0.0175(12) 0.0118(11) 0.0013(9) -0.0036(9) 0.0011(9)
O2 0.0297(11) 0.0668(16) 0.0251(10) 0.0033(10) 0.0135(9) 0.0041(11)
N2 0.0112(9) 0.0113(10) 0.0105(9) 0.0000(7) 0.0003(8) -0.0013(8)
B2 0.0065(11) 0.0142(13) 0.0135(11) 0.0026(11) -0.0015(11) -0.0002(10)
C2 0.0249(13) 0.0142(12) 0.0129(11) -0.0018(9) 0.0010(10) 0.0003(11)
O3 0.0242(10) 0.0338(11) 0.0232(9) -0.0047(8) -0.0070(8) -0.0088(9)
C3 0.0322(15) 0.0195(14) 0.0228(13) -0.0016(11) 0.0094(11) 0.0038(11)
C4 0.0383(16) 0.0200(14) 0.0149(12) -0.0021(10) -0.0046(11) -0.0016(12)
C5 0.0314(15) 0.0141(13) 0.0170(12) -0.0027(10) 0.0004(11) 0.0022(11)
C6 0.0270(13) 0.0109(12) 0.0174(12) -0.0015(10) -0.0010(11) -0.0013(10)
C7 0.0390(16) 0.0137(13) 0.0227(13) 0.0022(10) -0.0018(12) 0.0024(12)
C9 0.0167(12) 0.0094(12) 0.0127(11) 0.0030(9) 0.0030(9) -0.0018(9)
C8 0.0356(15) 0.0179(14) 0.0292(14) -0.0008(11) -0.0052(13) -0.0093(11)
C10 0.0156(12) 0.0153(12) 0.0174(11) 0.0053(9) -0.0006(10) -0.0021(10)
C11 0.0136(12) 0.0247(14) 0.0215(12) 0.0062(10) -0.0022(10) -0.0039(11)
C12 0.0151(12) 0.0306(15) 0.0288(14) 0.0114(12) -0.0031(11) -0.0001(11)
C14 0.0148(13) 0.0226(14) 0.0248(13) 0.0051(11) 0.0047(11) 0.0022(10)
C13 0.0208(14) 0.0354(17) 0.0363(15) 0.0132(13) -0.0102(12) -0.0106(12)
C15 0.0230(14) 0.0240(14) 0.0177(12) 0.0029(10) 0.0082(11) 0.0017(11)
C16 0.0221(13) 0.0170(13) 0.0150(11) 0.0042(10) 0.0008(10) -0.0024(11)
C18 0.0154(12) 0.0214(13) 0.0118(11) 0.0034(10) -0.0006(10) 0.0030(10)
C17 0.0162(12) 0.0116(12) 0.0144(11) 0.0034(9) 0.0020(10) -0.0025(9)
C19 0.0271(14) 0.0268(15) 0.0209(13) 0.0063(11) -0.0020(11) 0.0078(12)
C20 0.0192(14) 0.0304(14) 0.0164(12) 0.0019(11) -0.0044(10) -0.0014(11)
C21 0.0069(10) 0.0163(12) 0.0107(10) 0.0017(9) -0.0021(9) 0.0019(9)
C22 0.0131(12) 0.0115(11) 0.0121(11) 0.0016(9) 0.0028(9) -0.0019(9)
C23 0.0184(12) 0.0178(13) 0.0124(11) 0.0027(9) -0.0007(10) 0.0011(10)
C24 0.0163(12) 0.0165(13) 0.0167(11) 0.0018(10) 0.0028(10) -0.0032(10)
C25 0.0160(11) 0.0145(12) 0.0174(11) -0.0006(10) 0.0024(10) -0.0036(9)
C26 0.0172(12) 0.0101(12) 0.0168(11) 0.0004(9) 0.0015(10) -0.0042(9)
C27 0.0222(13) 0.0106(12) 0.0245(13) -0.0004(10) 0.0034(11) 0.0002(10)
C28 0.0293(15) 0.0167(13) 0.0187(12) -0.0024(10) -0.0002(11) -0.0074(11)
C29 0.0158(12) 0.0092(11) 0.0111(11) -0.0024(9) 0.0038(9) -0.0010(9)
C30 0.0171(12) 0.0098(11) 0.0143(11) -0.0020(9) 0.0008(9) 0.0013(9)
C31 0.0164(12) 0.0174(12) 0.0139(11) 0.0007(10) -0.0002(10) -0.0006(10)
C32 0.0241(13) 0.0239(14) 0.0174(12) -0.0024(11) -0.0052(10) -0.0017(11)
C33 0.0187(13) 0.0226(13) 0.0179(12) 0.0015(10) -0.0035(10) 0.0017(10)
C34 0.0210(13) 0.0184(13) 0.0102(11) 0.0002(9) 0.0019(10) 0.0015(11)
C35 0.0168(13) 0.0198(13) 0.0171(11) 0.0001(10) 0.0089(11) -0.0004(10)
C36 0.0122(12) 0.0186(13) 0.0190(12) -0.0009(10) 0.0016(10) -0.0001(10)
C37 0.0171(12) 0.0079(11) 0.0131(11) -0.0018(9) 0.0013(9) 0.0015(9)
C38 0.0124(12) 0.0172(12) 0.0134(11) 0.0022(9) 0.0011(9) 0.0011(10)
C39 0.0174(13) 0.0267(14) 0.0217(12) 0.0010(11) 0.0002(11) 0.0062(11)
C40 0.0166(12) 0.0259(14) 0.0171(11) -0.0030(11) -0.0014(11) -0.0017(10)
C41 0.0098(11) 0.0127(12) 0.0140(11) 0.0041(9) 0.0009(9) -0.0001(9)
C42 0.0083(11) 0.0163(12) 0.0110(11) -0.0017(9) 0.0003(9) 0.0004(9)
C43 0.0091(11) 0.0164(12) 0.0120(11) -0.0021(9) -0.0011(9) 0.0016(9)
C44 0.0081(11) 0.0156(12) 0.0123(11) 0.0039(9) 0.0002(9) -0.0011(9)
C45 0.0214(14) 0.0234(14) 0.0189(12) 0.0041(11) 0.0038(11) 0.0011(12)
C46 0.0141(12) 0.0273(14) 0.0215(12) -0.0017(11) -0.0022(10) 0.0032(11)
C47 0.0141(12) 0.0233(14) 0.0153(11) 0.0017(10) 0.0007(10) 0.0025(11)
C48 0.0373(7) 0.0378(7) 0.0377(7) -0.0008(5) 0.0003(5) 0.0004(5)
C49 0.0372(6) 0.0379(6) 0.0378(6) -0.0011(5) 0.0002(5) 0.0003(5)
C50 0.0370(6) 0.0376(6) 0.0376(6) -0.0011(5) 0.0000(5) 0.0004(5)
C51 0.0372(6) 0.0376(6) 0.0375(6) -0.0012(5) 0.0001(5) 0.0004(5)
C52 0.0372(7) 0.0375(7) 0.0375(7) -0.0012(5) 0.0001(5) 0.0003(5)
C53 0.0372(7) 0.0375(7) 0.0376(7) -0.0010(5) 0.0003(5) 0.0005(5)
C148 0.0372(7) 0.0383(7) 0.0381(6) -0.0014(5) 0.0004(5) 0.0002(5)
C149 0.0369(7) 0.0378(7) 0.0375(6) -0.0012(5) 0.0000(5) 0.0005(5)
C150 0.0368(6) 0.0373(6) 0.0373(6) -0.0013(5) 0.0000(5) 0.0003(5)
C151 0.0371(6) 0.0373(6) 0.0375(6) -0.0014(5) 0.0000(5) 0.0008(5)
C152 0.0375(6) 0.0377(6) 0.0378(6) -0.0012(5) 0.0002(5) 0.0008(5)
C153 0.0372(7) 0.0381(7) 0.0380(7) -0.0012(5) 0.0005(5) 0.0007(5)

loop_
_atom_type_symbol
_atom_type_description
_atom_type_scat_dispersion_real
_atom_type_scat_dispersion_imag
_atom_type_scat_source
C C 0.0033 0.0016 'International Tables Vol C Tables 4.2.6.8 and 6.1.1.4'
H H 0.0000 0.0000 'International Tables Vol C Tables 4.2.6.8 and 6.1.1.4'
B B 0.0013 0.0007 'International Tables Vol C Tables 4.2.6.8 and 6.1.1.4'
N N 0.0061 0.0033 'International Tables Vol C Tables 4.2.6.8 and 6.1.1.4'
O O 0.0106 0.0060 'International Tables Vol C Tables 4.2.6.8 and 6.1.1.4'
Mo Mo -1.6832 0.6857 'International Tables Vol C Tables 4.2.6.8 and 6.1.1.4'

loop_
_geom_angle_atom_site_label_1
_geom_angle_atom_site_label_2
_geom_angle_atom_site_label_3
_geom_angle
C46 Mo1 C47 89.62(11)
C46 Mo1 C45 85.45(11)
C47 Mo1 C45 89.17(11)
C46 Mo1 C44 90.25(10)
C47 Mo1 C44 115.25(10)
C45 Mo1 C44 155.20(9)
C46 Mo1 C43 92.12(10)
C47 Mo1 C43 150.06(9)
C45 Mo1 C43 120.76(10)
C44 Mo1 C43 34.89(8)
C46 Mo1 C42 151.82(9)
C47 Mo1 C42 89.93(9)
C45 Mo1 C42 122.72(9)
C44 Mo1 C42 64.67(8)
C43 Mo1 C42 74.84(8)
C46 Mo1 B2 115.10(10)
C47 Mo1 B2 87.36(10)
C45 Mo1 B2 159.11(9)
C44 Mo1 B2 36.98(8)
C43 Mo1 B2 64.93(8)
C42 Mo1 B2 36.75(8)
C46 Mo1 C41 155.08(9)
C47 Mo1 C41 114.80(9)
C45 Mo1 C41 99.15(10)
C44 Mo1 C41 75.28(8)
C43 Mo1 C41 64.39(8)
C42 Mo1 C41 33.39(8)
B2 Mo1 C41 64.00(8)
C46 Mo1 B1 118.96(10)
C47 Mo1 B1 151.22(9)
C45 Mo1 B1 95.98(10)
C44 Mo1 B1 64.95(9)
C43 Mo1 B1 36.75(8)
C42 Mo1 B1 63.51(9)
B2 Mo1 B1 77.79(10)
C41 Mo1 B1 36.43(8)
C1 N1 C9 124.32(19)
C1 N1 C6 115.36(18)
C9 N1 C6 119.79(18)
C43 B1 C41 114.3(2)
C43 B1 C1 122.7(2)
C41 B1 C1 123.0(2)
C43 B1 Mo1 68.96(13)
C41 B1 Mo1 71.10(13)
C1 B1 Mo1 127.37(16)
N1 C1 C2 108.9(2)
N1 C1 B1 125.5(2)
C2 C1 B1 125.52(19)
C21 N2 C29 124.03(19)
C21 N2 C26 115.00(17)
C29 N2 C26 119.88(17)
C44 B2 C42 114.4(2)
C44 B2 C21 123.6(2)
C42 B2 C21 121.8(2)
C44 B2 Mo1 69.47(12)
C42 B2 Mo1 71.60(12)
C21 B2 Mo1 123.09(15)
C1 C2 C3 113.5(2)
C1 C2 C5 103.04(18)
C3 C2 C5 109.7(2)
C1 C2 C4 109.1(2)
C3 C2 C4 109.9(2)
C5 C2 C4 111.5(2)
C2 C3 H3A 109.5
C2 C3 H3B 109.5
H3A C3 H3B 109.5
C2 C3 H3C 109.5
H3A C3 H3C 109.5
H3B C3 H3C 109.5
C2 C4 H4A 109.5
C2 C4 H4B 109.5
H4A C4 H4B 109.5
C2 C4 H4C 109.5
H4A C4 H4C 109.5
H4B C4 H4C 109.5
C6 C5 C2 107.76(19)
C6 C5 H5A 110.2
C2 C5 H5A 110.2
C6 C5 H5B 110.2
C2 C5 H5B 110.2
H5A C5 H5B 108.5
C7 C6 C5 112.1(2)
C7 C6 C8 108.2(2)
C5 C6 C8 113.6(2)
C7 C6 N1 112.28(19)
C5 C6 N1 100.11(18)
C8 C6 N1 110.42(19)
C6 C7 H7A 109.5
C6 C7 H7B 109.5
H7A C7 H7B 109.5
C6 C7 H7C 109.5
H7A C7 H7C 109.5
H7B C7 H7C 109.5
C17 C9 C10 121.6(2)
C17 C9 N1 120.5(2)
C10 C9 N1 117.83(19)
C6 C8 H8A 109.5
C6 C8 H8B 109.5
H8A C8 H8B 109.5
C6 C8 H8C 109.5
H8A C8 H8C 109.5
H8B C8 H8C 109.5
C14 C10 C9 117.5(2)
C14 C10 C11 117.6(2)
C9 C10 C11 124.8(2)
C10 C11 C12 110.5(2)
C10 C11 C13 111.5(2)
C12 C11 C13 109.8(2)
C10 C11 H11 108.3
C12 C11 H11 108.3
C13 C11 H11 108.3
C11 C12 H12A 109.5
C11 C12 H12B 109.5
H12A C12 H12B 109.5
C11 C12 H12C 109.5
H12A C12 H12C 109.5
H12B C12 H12C 109.5
C15 C14 C10 122.2(2)
C15 C14 H14 118.9
C10 C14 H14 118.9
C11 C13 H13A 109.5
C11 C13 H13B 109.5
H13A C13 H13B 109.5
C11 C13 H13C 109.5
H13A C13 H13C 109.5
H13B C13 H13C 109.5
C14 C15 C16 119.1(2)
C14 C15 H15 120.4
C16 C15 H15 120.4
C15 C16 C17 122.1(2)
C15 C16 H16 118.9
C17 C16 H16 118.9
C17 C18 C20 111.5(2)
C17 C18 C19 111.07(19)
C20 C18 C19 108.30(19)
C17 C18 H18 108.6
C20 C18 H18 108.6
C19 C18 H18 108.6
C16 C17 C9 117.5(2)
C16 C17 C18 116.9(2)
C9 C17 C18 125.4(2)
C18 C19 H19A 109.5
C18 C19 H19B 109.5
H19A C19 H19B 109.5
C18 C19 H19C 109.5
H19A C19 H19C 109.5
H19B C19 H19C 109.5
C18 C20 H20A 109.5
C18 C20 H20B 109.5
H20A C20 H20B 109.5
C18 C20 H20C 109.5
H20A C20 H20C 109.5
H20B C20 H20C 109.5
N2 C21 C22 108.95(19)
N2 C21 B2 124.55(19)
C22 C21 B2 126.45(19)
C21 C22 C24 115.43(19)
C21 C22 C25 103.34(17)
C24 C22 C25 110.58(19)
C21 C22 C23 107.32(18)
C24 C22 C23 109.16(18)
C25 C22 C23 110.86(19)
C22 C23 H23A 109.5
C22 C23 H23B 109.5
H23A C23 H23B 109.5
C22 C23 H23C 109.5
H23A C23 H23C 109.5
H23B C23 H23C 109.5
C22 C24 H24A 109.5
C22 C24 H24B 109.5
H24A C24 H24B 109.5
C22 C24 H24C 109.5
H24A C24 H24C 109.5
H24B C24 H24C 109.5
C26 C25 C22 107.13(18)
C26 C25 H25A 110.3
C22 C25 H25A 110.3
C26 C25 H25B 110.3
C22 C25 H25B 110.3
H25A C25 H25B 108.5
C28 C26 C27 108.33(19)
C28 C26 C25 111.4(2)
C27 C26 C25 113.75(19)
C28 C26 N2 112.19(18)
C27 C26 N2 110.61(19)
C25 C26 N2 100.53(17)
C26 C27 H27A 109.5
C26 C27 H27B 109.5
H27A C27 H27B 109.5
C26 C27 H27C 109.5
H27A C27 H27C 109.5
H27B C27 H27C 109.5
C26 C28 H28A 109.5
C26 C28 H28B 109.5
H28A C28 H28B 109.5
C26 C28 H28C 109.5
H28A C28 H28C 109.5
H28B C28 H28C 109.5
C37 C29 C30 121.3(2)
C37 C29 N2 117.96(19)
C30 C29 N2 120.7(2)
C34 C30 C29 117.6(2)
C34 C30 C31 117.0(2)
C29 C30 C31 125.2(2)
C30 C31 C33 112.20(19)
C30 C31 C32 110.46(19)
C33 C31 C32 108.80(19)
C30 C31 H31 108.4
C33 C31 H31 108.4
C32 C31 H31 108.4
C31 C32 H32A 109.5
C31 C32 H32B 109.5
H32A C32 H32B 109.5
C31 C32 H32C 109.5
H32A C32 H32C 109.5
H32B C32 H32C 109.5
C31 C33 H33A 109.5
C31 C33 H33B 109.5
H33A C33 H33B 109.5
C31 C33 H33C 109.5
H33A C33 H33C 109.5
H33B C33 H33C 109.5
C35 C34 C30 122.0(2)
C35 C34 H34 119.0
C30 C34 H34 119.0
C34 C35 C36 119.1(2)
C34 C35 H35 120.5
C36 C35 H35 120.5
C35 C36 C37 122.1(2)
C35 C36 H36 119.0
C37 C36 H36 119.0
C36 C37 C29 117.9(2)
C36 C37 C38 116.9(2)
C29 C37 C38 125.0(2)
C39 C38 C37 112.76(19)
C39 C38 C40 109.58(19)
C37 C38 C40 109.88(19)
C39 C38 H38 108.2
C37 C38 H38 108.2
C40 C38 H38 108.2
C38 C39 H39A 109.5
C38 C39 H39B 109.5
H39A C39 H39B 109.5
C38 C39 H39C 109.5
H39A C39 H39C 109.5
H39B C39 H39C 109.5
C38 C40 H40A 109.5
C38 C40 H40B 109.5
H40A C40 H40B 109.5
C38 C40 H40C 109.5
H40A C40 H40C 109.5
H40B C40 H40C 109.5
C42 C41 B1 122.7(2)
C42 C41 Mo1 72.73(13)
B1 C41 Mo1 72.47(13)
C42 C41 H41 118.2
B1 C41 H41 118.2
Mo1 C41 H41 118.2
C41 C42 B2 123.5(2)
C41 C42 Mo1 73.88(13)
B2 C42 Mo1 71.66(12)
C41 C42 H42 117.7
B2 C42 H42 117.7
Mo1 C42 H42 117.7
C44 C43 B1 122.8(2)
C44 C43 Mo1 71.97(12)
B1 C43 Mo1 74.29(13)
C44 C43 H43 118.2
B1 C43 H43 118.2
Mo1 C43 H43 118.2
C43 C44 B2 122.4(2)
C43 C44 Mo1 73.13(13)
B2 C44 Mo1 73.55(13)
C43 C44 H44 118.5
B2 C44 H44 118.5
Mo1 C44 H44 118.5
O1 C45 Mo1 176.1(2)
O2 C46 Mo1 178.1(2)
O3 C47 Mo1 177.0(2)
C53 C48 C49 113.4(12)
C53 C48 H48 123.3
C49 C48 H48 123.3
C48 C49 C50 124.9(13)
C48 C49 H49 117.5
C50 C49 H49 117.5
C51 C50 C49 121.0(13)
C51 C50 H50 119.5
C49 C50 H50 119.5
C50 C51 C52 118.3(12)
C50 C51 H51 120.8
C52 C51 H51 120.8
C53 C52 C51 115.1(11)
C53 C52 H52 122.5
C51 C52 H52 122.5
C48 C53 C52 127.2(12)
C48 C53 H53 116.4
C52 C53 H53 116.4
C153 C148 C149 117.6(5)
C153 C148 H148 121.2
C149 C148 H148 121.2
C150 C149 C148 120.0(4)
C150 C149 H149 120.0
C148 C149 H149 120.0
C151 C150 C149 121.8(4)
C151 C150 H150 119.1
C149 C150 H150 119.1
C150 C151 C152 118.9(4)
C150 C151 H151 120.6
C152 C151 H151 120.6
C153 C152 C151 119.0(5)
C153 C152 H152 120.5
C151 C152 H152 120.5
C152 C153 C148 122.7(5)
C152 C153 H153 118.6
C148 C153 H153 118.6

loop_
_geom_bond_atom_site_label_1
_geom_bond_atom_site_label_2
_geom_bond_distance
Mo1 C46 1.943(3)
Mo1 C47 1.949(3)
Mo1 C45 1.949(3)
Mo1 C44 2.367(2)
Mo1 C43 2.382(2)
Mo1 C42 2.424(2)
Mo1 B2 2.424(3)
Mo1 C41 2.438(2)
Mo1 B1 2.457(3)
N1 C1 1.323(3)
N1 C9 1.463(3)
N1 C6 1.530(3)
O1 C45 1.165(3)
B1 C43 1.527(3)
B1 C41 1.530(3)
B1 C1 1.582(3)
C1 C2 1.530(3)
O2 C46 1.165(3)
N2 C21 1.322(3)
N2 C29 1.463(3)
N2 C26 1.527(3)
B2 C44 1.521(3)
B2 C42 1.528(3)
B2 C21 1.585(3)
C2 C3 1.533(3)
C2 C5 1.538(3)
C2 C4 1.545(3)
O3 C47 1.164(3)
C3 H3A 0.9800
C3 H3B 0.9800
C3 H3C 0.9800
C4 H4A 0.9800
C4 H4B 0.9800
C4 H4C 0.9800
C5 C6 1.525(3)
C5 H5A 0.9900
C5 H5B 0.9900
C6 C7 1.522(3)
C6 C8 1.528(4)
C7 H7A 0.9800
C7 H7B 0.9800
C7 H7C 0.9800
C9 C17 1.404(3)
C9 C10 1.410(3)
C8 H8A 0.9800
C8 H8B 0.9800
C8 H8C 0.9800
C10 C14 1.394(3)
C10 C11 1.522(3)
C11 C12 1.535(3)
C11 C13 1.536(3)
C11 H11 1.0000
C12 H12A 0.9800
C12 H12B 0.9800
C12 H12C 0.9800
C14 C15 1.375(3)
C14 H14 0.9500
C13 H13A 0.9800
C13 H13B 0.9800
C13 H13C 0.9800
C15 C16 1.378(4)
C15 H15 0.9500
C16 C17 1.397(3)
C16 H16 0.9500
C18 C17 1.525(3)
C18 C20 1.535(3)
C18 C19 1.540(3)
C18 H18 1.0000
C19 H19A 0.9800
C19 H19B 0.9800
C19 H19C 0.9800
C20 H20A 0.9800
C20 H20B 0.9800
C20 H20C 0.9800
C21 C22 1.526(3)
C22 C24 1.529(3)
C22 C25 1.536(3)
C22 C23 1.543(3)
C23 H23A 0.9800
C23 H23B 0.9800
C23 H23C 0.9800
C24 H24A 0.9800
C24 H24B 0.9800
C24 H24C 0.9800
C25 C26 1.527(3)
C25 H25A 0.9900
C25 H25B 0.9900
C26 C28 1.521(3)
C26 C27 1.526(3)
C27 H27A 0.9800
C27 H27B 0.9800
C27 H27C 0.9800
C28 H28A 0.9800
C28 H28B 0.9800
C28 H28C 0.9800
C29 C37 1.403(3)
C29 C30 1.414(3)
C30 C34 1.391(3)
C30 C31 1.524(3)
C31 C33 1.537(3)
C31 C32 1.540(3)
C31 H31 1.0000
C32 H32A 0.9800
C32 H32B 0.9800
C32 H32C 0.9800
C33 H33A 0.9800
C33 H33B 0.9800
C33 H33C 0.9800
C34 C35 1.377(3)
C34 H34 0.9500
C35 C36 1.382(3)
C35 H35 0.9500
C36 C37 1.386(3)
C36 H36 0.9500
C37 C38 1.532(3)
C38 C39 1.529(3)
C38 C40 1.535(3)
C38 H38 1.0000
C39 H39A 0.9800
C39 H39B 0.9800
C39 H39C 0.9800
C40 H40A 0.9800
C40 H40B 0.9800
C40 H40C 0.9800
C41 C42 1.397(3)
C41 H41 1.0000
C42 H42 1.0000
C43 C44 1.424(3)
C43 H43 1.0000
C44 H44 1.0000
C48 C53 1.322(17)
C48 C49 1.347(18)
C48 H48 0.9500
C49 C50 1.350(18)
C49 H49 0.9500
C50 C51 1.329(17)
C50 H50 0.9500
C51 C52 1.426(17)
C51 H51 0.9500
C52 C53 1.394(17)
C52 H52 0.9500
C53 H53 0.9500
C148 C153 1.398(7)
C148 C149 1.402(6)
C148 H148 0.9500
C149 C150 1.379(6)
C149 H149 0.9500
C150 C151 1.377(6)
C150 H150 0.9500
C151 C152 1.410(7)
C151 H151 0.9500
C152 C153 1.366(7)
C152 H152 0.9500
C153 H153 0.9500

loop_
_geom_torsion_atom_site_label_1
_geom_torsion_atom_site_label_2
_geom_torsion_atom_site_label_3
_geom_torsion_atom_site_label_4
_geom_torsion
C9 N1 C1 C2 170.63(19)
C6 N1 C1 C2 -1.0(3)
C9 N1 C1 B1 -6.3(3)
C6 N1 C1 B1 -178.0(2)
C43 B1 C1 N1 163.3(2)
C41 B1 C1 N1 -18.8(4)
Mo1 B1 C1 N1 -109.4(2)
C43 B1 C1 C2 -13.1(4)
C41 B1 C1 C2 164.8(2)
Mo1 B1 C1 C2 74.2(3)
N1 C1 C2 C3 132.6(2)
B1 C1 C2 C3 -50.5(3)
N1 C1 C2 C5 14.1(3)
B1 C1 C2 C5 -169.0(2)
N1 C1 C2 C4 -104.5(2)
B1 C1 C2 C4 72.4(3)
C1 C2 C5 C6 -21.8(3)
C3 C2 C5 C6 -143.0(2)
C4 C2 C5 C6 95.1(2)
C2 C5 C6 C7 139.7(2)
C2 C5 C6 C8 -97.2(2)
C2 C5 C6 N1 20.5(2)
C1 N1 C6 C7 -131.6(2)
C9 N1 C6 C7 56.4(3)
C1 N1 C6 C5 -12.5(2)
C9 N1 C6 C5 175.48(19)
C1 N1 C6 C8 107.6(2)
C9 N1 C6 C8 -64.5(3)
C1 N1 C9 C17 100.5(3)
C6 N1 C9 C17 -88.2(3)
C1 N1 C9 C10 -76.5(3)
C6 N1 C9 C10 94.8(2)
C17 C9 C10 C14 1.0(3)
N1 C9 C10 C14 178.0(2)
C17 C9 C10 C11 -175.9(2)
N1 C9 C10 C11 1.1(3)
C14 C10 C11 C12 -64.2(3)
C9 C10 C11 C12 112.7(3)
C14 C10 C11 C13 58.2(3)
C9 C10 C11 C13 -124.9(3)
C9 C10 C14 C15 0.3(4)
C11 C10 C14 C15 177.4(2)
C10 C14 C15 C16 -0.4(4)
C14 C15 C16 C17 -0.6(4)
C15 C16 C17 C9 1.8(3)
C15 C16 C17 C18 -173.4(2)
C10 C9 C17 C16 -1.9(3)
N1 C9 C17 C16 -178.9(2)
C10 C9 C17 C18 172.8(2)
N1 C9 C17 C18 -4.2(3)
C20 C18 C17 C16 59.0(3)
C19 C18 C17 C16 -61.9(3)
C20 C18 C17 C9 -115.8(2)
C19 C18 C17 C9 123.3(2)
C29 N2 C21 C22 -166.27(19)
C26 N2 C21 C22 1.7(2)
C29 N2 C21 B2 11.6(3)
C26 N2 C21 B2 179.56(19)
C44 B2 C21 N2 -161.9(2)
C42 B2 C21 N2 24.4(3)
Mo1 B2 C21 N2 112.1(2)
C44 B2 C21 C22 15.5(3)
C42 B2 C21 C22 -158.2(2)
Mo1 B2 C21 C22 -70.4(3)
N2 C21 C22 C24 -135.7(2)
B2 C21 C22 C24 46.5(3)
N2 C21 C22 C25 -14.9(2)
B2 C21 C22 C25 167.4(2)
N2 C21 C22 C23 102.3(2)
B2 C21 C22 C23 -75.4(3)
C21 C22 C25 C26 22.3(2)
C24 C22 C25 C26 146.34(19)
C23 C22 C25 C26 -92.4(2)
C22 C25 C26 C28 -139.6(2)
C22 C25 C26 C27 97.6(2)
C22 C25 C26 N2 -20.6(2)
C21 N2 C26 C28 130.5(2)
C29 N2 C26 C28 -60.9(3)
C21 N2 C26 C27 -108.4(2)
C29 N2 C26 C27 60.2(2)
C21 N2 C26 C25 12.1(2)
C29 N2 C26 C25 -179.33(18)
C21 N2 C29 C37 71.2(3)
C26 N2 C29 C37 -96.3(2)
C21 N2 C29 C30 -106.3(2)
C26 N2 C29 C30 86.2(3)
C37 C29 C30 C34 2.3(3)
N2 C29 C30 C34 179.8(2)
C37 C29 C30 C31 -173.3(2)
N2 C29 C30 C31 4.2(3)
C34 C30 C31 C33 -60.1(3)
C29 C30 C31 C33 115.5(2)
C34 C30 C31 C32 61.5(3)
C29 C30 C31 C32 -122.9(2)
C29 C30 C34 C35 -1.0(3)
C31 C30 C34 C35 174.9(2)
C30 C34 C35 C36 -1.0(4)
C34 C35 C36 C37 1.8(4)
C35 C36 C37 C29 -0.5(3)
C35 C36 C37 C38 -176.5(2)
C30 C29 C37 C36 -1.6(3)
N2 C29 C37 C36 -179.1(2)
C30 C29 C37 C38 174.0(2)
N2 C29 C37 C38 -3.5(3)
C36 C37 C38 C39 -62.5(3)
C29 C37 C38 C39 121.9(2)
C36 C37 C38 C40 60.0(3)
C29 C37 C38 C40 -115.6(2)
C43 B1 C41 C42 0.1(3)
C1 B1 C41 C42 -178.0(2)
Mo1 B1 C41 C42 -55.1(2)
C43 B1 C41 Mo1 55.19(17)
C1 B1 C41 Mo1 -122.9(2)
B1 C41 C42 B2 0.7(4)
Mo1 C41 C42 B2 -54.3(2)
B1 C41 C42 Mo1 55.0(2)
C44 B2 C42 C41 -0.9(3)
C21 B2 C42 C41 173.3(2)
Mo1 B2 C42 C41 55.3(2)
C44 B2 C42 Mo1 -56.16(17)
C21 B2 C42 Mo1 118.1(2)
C41 B1 C43 C44 -0.6(3)
C1 B1 C43 C44 177.4(2)
Mo1 B1 C43 C44 55.7(2)
C41 B1 C43 Mo1 -56.33(17)
C1 B1 C43 Mo1 121.7(2)
B1 C43 C44 B2 0.4(3)
Mo1 C43 C44 B2 57.15(19)
B1 C43 C44 Mo1 -56.7(2)
C42 B2 C44 C43 0.3(3)
C21 B2 C44 C43 -173.8(2)
Mo1 B2 C44 C43 -57.0(2)
C42 B2 C44 Mo1 57.31(17)
C21 B2 C44 Mo1 -116.8(2)
C53 C48 C49 C50 3.0(19)
C48 C49 C50 C51 -3(2)
C49 C50 C51 C52 3.1(18)
C50 C51 C52 C53 -2.5(16)
C49 C48 C53 C52 -2.6(19)
C51 C52 C53 C48 2.5(18)
C153 C148 C149 C150 -0.7(7)
C148 C149 C150 C151 0.2(7)
C149 C150 C151 C152 1.1(7)
C150 C151 C152 C153 -2.0(7)
C151 C152 C153 C148 1.5(7)
C149 C148 C153 C152 -0.2(7)
